data_1550772
loop_
_publ_author_name
'El-Hiti, Gamal A.'
'Abdel-Wahab, Bakr F.'
'Alqahtani, Alaa'
'Hegazy, Amany S.'
'Kariuki, Benson M.'

_publ_section_title
;
 4-(Benzofuran-2-yl)-2-[3-(4-chlorophenyl)-5-(4-fluorophenyl)-4,5-dihydro-1<i>H</i>-pyrazol-1-yl]thiazole
;
_journal_coeditor_code HB4289
_journal_issue 3
_journal_name_full IUCrData
_journal_page_first x190359
_journal_paper_doi 10.1107/S2414314619003596
_journal_volume 4
_journal_year 2019
_chemical_formula_iupac 'C26 H17 Cl F N3 O S'
_chemical_formula_moiety 'C26 H17 Cl F N3 O S'
_chemical_formula_sum 'C26 H17 Cl F N3 O S'
_chemical_formula_weight 473.93
_chemical_name_systematic
4-(Benzofuran-2-yl)-2-[3-(4-chlorophenyl)-5-(4-fluorophenyl)-4,5-dihydro-1<i>H</i>-pyrazol-1-yl]thiazole
_space_group_crystal_system monoclinic
_space_group_IT_number 14
_space_group_name_Hall '-P 2ybc'
_space_group_name_H-M_alt 'P 1 21/c 1'
_symmetry_space_group_name_Hall '-P 2ybc'
_symmetry_space_group_name_H-M 'P 1 21/c 1'
_atom_sites_solution_hydrogens geom
_atom_sites_solution_primary direct
_audit_creation_method SHELXL-2018/1
_cell_angle_alpha 90
_cell_angle_beta 96.390(9)
_cell_angle_gamma 90
_cell_formula_units_Z 4
_cell_length_a 6.6631(6)
_cell_length_b 15.2297(17)
_cell_length_c 22.431(3)
_cell_measurement_reflns_used 1999
_cell_measurement_temperature 296(2)
_cell_measurement_theta_max 23.2950
_cell_measurement_theta_min 3.7320
_cell_volume 2262.1(4)
_computing_cell_refinement
;
CrysAlis PRO (Rigaku OD, 2015)
;
_computing_data_collection
;
CrysAlis PRO (Rigaku OD, 2015)
;
_computing_data_reduction
;
CrysAlis PRO (Rigaku OD, 2015)
;
_computing_molecular_graphics
;
ORTEP-3 for Windows and WinGX (Farrugia, 2012)
;
_computing_publication_material
;
ORTEP-3 for Windows and WinGX (Farrugia, 2012), and
CHEMDRAW Ultra (Cambridge Soft, 2001)
;
_computing_structure_refinement
;
SHELXL2018 (Sheldrick, 2015)
;
_computing_structure_solution
;
SHELXS (Sheldrick, 2008)
;
_diffrn_ambient_temperature 296(2)
_diffrn_measured_fraction_theta_full 0.998
_diffrn_measured_fraction_theta_max 0.998
_diffrn_measurement_device_type 'Rigaku OD SuperNova Dual source diffractometer with an Atlas detector'
_diffrn_measurement_method '\w scans'
_diffrn_radiation_type MoK\a
_diffrn_radiation_wavelength 0.71073
_diffrn_reflns_av_R_equivalents 0.0418
_diffrn_reflns_av_unetI/netI 0.0588
_diffrn_reflns_limit_h_max 8
_diffrn_reflns_limit_h_min -6
_diffrn_reflns_limit_k_max 17
_diffrn_reflns_limit_k_min -19
_diffrn_reflns_limit_l_max 22
_diffrn_reflns_limit_l_min -28
_diffrn_reflns_number 10799
_diffrn_reflns_theta_full 25.242
_diffrn_reflns_theta_max 26.372
_diffrn_reflns_theta_min 3.355
_diffrn_standards_decay_% 0
_diffrn_standards_interval_count 0
_diffrn_standards_interval_time 0
_diffrn_standards_number 0
_exptl_absorpt_coefficient_mu 0.294
_exptl_absorpt_correction_T_max 0.997
_exptl_absorpt_correction_T_min 0.990
_exptl_absorpt_correction_type gaussian
_exptl_absorpt_process_details
;
(CrysAlis PRO; Rigaku OD, 2015)
;
_exptl_crystal_colour colourless
_exptl_crystal_density_diffrn 1.392
_exptl_crystal_description needle
_exptl_crystal_F_000 976
_exptl_crystal_size_max 0.460
_exptl_crystal_size_mid 0.189
_exptl_crystal_size_min 0.113
_refine_diff_density_max 0.169
_refine_diff_density_min -0.209
_refine_ls_extinction_method none
_refine_ls_goodness_of_fit_ref 1.030
_refine_ls_hydrogen_treatment constr
_refine_ls_matrix_type full
_refine_ls_number_parameters 298
_refine_ls_number_reflns 4617
_refine_ls_number_restraints 0
_refine_ls_restrained_S_all 1.030
_refine_ls_R_factor_all 0.1247
_refine_ls_R_factor_gt 0.0603
_refine_ls_shift/su_max 0.000
_refine_ls_shift/su_mean 0.000
_refine_ls_structure_factor_coef Fsqd
_refine_ls_weighting_details 'w=1/[\s^2^(Fo^2^)+(0.0542P)^2^+0.6825P] where P=(Fo^2^+2Fc^2^)/3'
_refine_ls_weighting_scheme calc
_refine_ls_wR_factor_gt 0.1345
_refine_ls_wR_factor_ref 0.1708
_reflns_number_gt 2323
_reflns_number_total 4617
_reflns_threshold_expression 'I > 2\s(I)'
_cod_data_source_file hb4289sup1.cif
_cod_data_source_block I
_cod_database_code 1550772
_shelx_space_group_comment
;
The symmetry employed for this shelxl refinement is uniquely defined
by the following loop, which should always be used as a source of
symmetry information in preference to the above space-group names.
They are only intended as comments.
;
_shelx_estimated_absorpt_t_min 0.877
_shelx_estimated_absorpt_t_max 0.968

loop_
_space_group_symop_operation_xyz
'x, y, z'
'-x, y+1/2, -z+1/2'
'-x, -y, -z'
'x, -y-1/2, z-1/2'

loop_
_atom_site_type_symbol
_atom_site_label
_atom_site_fract_x
_atom_site_fract_y
_atom_site_fract_z
_atom_site_U_iso_or_equiv
_atom_site_adp_type
_atom_site_calc_flag
_atom_site_occupancy
C C1 -0.0420(5) 0.9153(2) 0.16557(14) 0.0617(8) Uani d 1
C C2 -0.2264(5) 0.8840(2) 0.17209(15) 0.0666(9) Uani d 1
H H2 -0.315276 0.858931 0.141930 0.080 Uiso calc 1
C C3 -0.2636(5) 0.8956(2) 0.23330(15) 0.0659(9) Uani d 1
C C4 -0.0873(5) 0.9353(2) 0.26072(16) 0.0669(9) Uani d 1
C C5 -0.4193(6) 0.8785(3) 0.26796(18) 0.0805(11) Uani d 1
H H5 -0.538290 0.852152 0.251208 0.097 Uiso calc 1
C C6 -0.3937(7) 0.9014(3) 0.32729(19) 0.0923(12) Uani d 1
H H6 -0.497815 0.891053 0.350794 0.111 Uiso calc 1
C C7 -0.2172(8) 0.9393(3) 0.35304(18) 0.0948(13) Uani d 1
H H7 -0.204363 0.952927 0.393693 0.114 Uiso calc 1
C C8 -0.0587(7) 0.9576(3) 0.32022(18) 0.0898(12) Uani d 1
H H8 0.060249 0.983506 0.337468 0.108 Uiso calc 1
C C9 0.0725(5) 0.9187(2) 0.11473(14) 0.0591(8) Uani d 1
C C10 0.2685(5) 0.9408(2) 0.11469(16) 0.0712(10) Uani d 1
H H10 0.351786 0.959633 0.148300 0.085 Uiso calc 1
C C11 0.1001(5) 0.8959(2) 0.01989(16) 0.0637(8) Uani d 1
C C12 -0.1510(5) 0.8293(2) -0.05800(15) 0.0661(9) Uani d 1
H H12 -0.261981 0.869744 -0.052668 0.079 Uiso calc 1
C C13 -0.1304(5) 0.8178(3) -0.12471(15) 0.0810(11) Uani d 1
H H13A -0.154473 0.757287 -0.137032 0.097 Uiso calc 1
H H13B -0.224552 0.855387 -0.148931 0.097 Uiso calc 1
C C14 0.0830(5) 0.8439(2) -0.13025(15) 0.0601(8) Uani d 1
C C15 -0.1805(5) 0.7438(2) -0.02572(14) 0.0602(8) Uani d 1
C C16 -0.0221(6) 0.6941(3) 0.00002(18) 0.0819(11) Uani d 1
H H16 0.109071 0.713957 -0.001787 0.098 Uiso calc 1
C C17 -0.0516(6) 0.6161(3) 0.02832(19) 0.0900(12) Uani d 1
H H17 0.057272 0.583478 0.045913 0.108 Uiso calc 1
C C18 -0.2429(8) 0.5880(3) 0.02992(16) 0.0842(12) Uani d 1
C C19 -0.4061(6) 0.6335(3) 0.00476(17) 0.0840(12) Uani d 1
H H19 -0.536128 0.611895 0.005850 0.101 Uiso calc 1
C C20 -0.3735(5) 0.7132(3) -0.02265(15) 0.0706(10) Uani d 1
H H20 -0.483302 0.746331 -0.039096 0.085 Uiso calc 1
C C21 0.1776(5) 0.8416(2) -0.18589(14) 0.0599(8) Uani d 1
C C22 0.0785(6) 0.8020(2) -0.23703(17) 0.0777(10) Uani d 1
H H22 -0.047482 0.776451 -0.235296 0.093 Uiso calc 1
C C23 0.1650(7) 0.8002(3) -0.29021(18) 0.0883(12) Uani d 1
H H23 0.097113 0.774069 -0.324130 0.106 Uiso calc 1
C C24 0.3519(6) 0.8371(3) -0.29268(17) 0.0790(11) Uani d 1
C C25 0.4505(5) 0.8776(3) -0.24365(18) 0.0794(11) Uani d 1
H H25 0.575572 0.903742 -0.245998 0.095 Uiso calc 1
C C26 0.3637(5) 0.8797(2) -0.19036(16) 0.0706(9) Uani d 1
H H26 0.431759 0.907147 -0.157005 0.085 Uiso calc 1
N N1 -0.0258(4) 0.89273(19) 0.06012(12) 0.0645(7) Uani d 1
N N3 0.0437(4) 0.8709(2) -0.03768(13) 0.0748(8) Uani d 1
N N4 0.1770(4) 0.87408(18) -0.08051(12) 0.0629(7) Uani d 1
O O1 0.0500(3) 0.94806(16) 0.21956(10) 0.0709(6) Uani d 1
Cl Cl1 0.4626(2) 0.83256(9) -0.35884(5) 0.1214(5) Uani d 1
F F1 -0.2761(5) 0.51028(17) 0.05775(12) 0.1259(10) Uani d 1
S S1 0.34414(13) 0.92974(7) 0.04410(4) 0.0766(3) Uani d 1

loop_
_atom_site_aniso_label
_atom_site_aniso_U_11
_atom_site_aniso_U_22
_atom_site_aniso_U_33
_atom_site_aniso_U_12
_atom_site_aniso_U_13
_atom_site_aniso_U_23
C1 0.063(2) 0.063(2) 0.056(2) 0.0041(17) -0.0049(16) -0.0023(16)
C2 0.066(2) 0.071(2) 0.060(2) 0.0049(18) -0.0033(17) -0.0044(17)
C3 0.071(2) 0.062(2) 0.062(2) 0.0090(18) -0.0027(18) 0.0024(17)
C4 0.075(2) 0.065(2) 0.059(2) 0.0109(18) -0.0007(18) 0.0038(17)
C5 0.085(3) 0.084(3) 0.072(3) 0.000(2) 0.008(2) 0.009(2)
C6 0.115(3) 0.093(3) 0.071(3) 0.009(3) 0.019(3) 0.016(2)
C7 0.132(4) 0.093(3) 0.058(2) 0.006(3) 0.009(3) 0.002(2)
C8 0.110(3) 0.093(3) 0.063(3) -0.003(3) -0.006(2) -0.007(2)
C9 0.0597(18) 0.059(2) 0.057(2) 0.0007(16) 0.0008(16) 0.0016(16)
C10 0.068(2) 0.077(2) 0.067(2) -0.0116(19) 0.0042(17) -0.0081(18)
C11 0.070(2) 0.058(2) 0.063(2) -0.0065(17) 0.0039(18) 0.0037(17)
C12 0.0570(18) 0.077(2) 0.063(2) -0.0064(18) 0.0009(16) -0.0006(18)
C13 0.072(2) 0.109(3) 0.061(2) -0.021(2) 0.0003(18) 0.009(2)
C14 0.0591(18) 0.056(2) 0.063(2) -0.0051(16) -0.0002(16) 0.0059(16)
C15 0.0571(18) 0.072(2) 0.0513(19) -0.0030(18) 0.0052(15) -0.0078(16)
C16 0.067(2) 0.081(3) 0.096(3) -0.007(2) 0.001(2) 0.005(2)
C17 0.090(3) 0.078(3) 0.098(3) 0.000(2) -0.010(2) 0.002(2)
C18 0.122(4) 0.073(3) 0.057(2) -0.016(3) 0.004(2) 0.0010(19)
C19 0.082(3) 0.098(3) 0.075(3) -0.027(2) 0.023(2) -0.009(2)
C20 0.061(2) 0.086(3) 0.065(2) -0.005(2) 0.0091(17) -0.0046(19)
C21 0.068(2) 0.0521(19) 0.058(2) -0.0010(16) 0.0029(16) 0.0048(16)
C22 0.088(3) 0.073(2) 0.071(3) -0.016(2) 0.004(2) 0.000(2)
C23 0.116(3) 0.083(3) 0.064(3) -0.006(3) 0.002(2) -0.006(2)
C24 0.099(3) 0.075(3) 0.064(2) 0.013(2) 0.016(2) 0.008(2)
C25 0.071(2) 0.096(3) 0.072(3) 0.003(2) 0.012(2) 0.013(2)
C26 0.068(2) 0.077(2) 0.067(2) -0.0017(19) 0.0035(18) 0.0026(18)
N1 0.0649(16) 0.0714(19) 0.0562(17) -0.0042(14) 0.0018(14) -0.0032(14)
N3 0.0708(18) 0.095(2) 0.0586(18) -0.0241(16) 0.0089(15) -0.0044(16)
N4 0.0627(16) 0.0638(18) 0.0622(18) -0.0054(14) 0.0064(14) -0.0006(14)
O1 0.0718(14) 0.0755(16) 0.0627(15) -0.0045(12) -0.0045(12) -0.0076(12)
Cl1 0.1498(11) 0.1418(12) 0.0796(8) 0.0282(9) 0.0433(7) 0.0075(7)
F1 0.176(3) 0.0949(19) 0.105(2) -0.0308(18) 0.0060(17) 0.0190(15)
S1 0.0685(6) 0.0863(7) 0.0745(6) -0.0181(5) 0.0061(5) -0.0031(5)

loop_
_atom_type_symbol
_atom_type_description
_atom_type_scat_dispersion_real
_atom_type_scat_dispersion_imag
_atom_type_scat_source
C C 0.0033 0.0016 'International Tables Vol C Tables 4.2.6.8 and 6.1.1.4'
H H 0.0000 0.0000 'International Tables Vol C Tables 4.2.6.8 and 6.1.1.4'
N N 0.0061 0.0033 'International Tables Vol C Tables 4.2.6.8 and 6.1.1.4'
O O 0.0106 0.0060 'International Tables Vol C Tables 4.2.6.8 and 6.1.1.4'
Cl Cl 0.1484 0.1585 'International Tables Vol C Tables 4.2.6.8 and 6.1.1.4'
F F 0.0171 0.0103 'International Tables Vol C Tables 4.2.6.8 and 6.1.1.4'
S S 0.1246 0.1234 'International Tables Vol C Tables 4.2.6.8 and 6.1.1.4'

loop_
_geom_angle_atom_site_label_1
_geom_angle_atom_site_label_2
_geom_angle_atom_site_label_3
_geom_angle
C2 C1 O1 110.7(3)
C2 C1 C9 132.1(3)
O1 C1 C9 117.1(3)
C1 C2 C3 108.6(3)
C1 C2 H2 125.7
C3 C2 H2 125.7
C5 C3 C4 118.5(3)
C5 C3 C2 137.1(4)
C4 C3 C2 104.4(3)
C8 C4 O1 125.8(4)
C8 C4 C3 123.6(4)
O1 C4 C3 110.6(3)
C6 C5 C3 118.5(4)
C6 C5 H5 120.7
C3 C5 H5 120.7
C5 C6 C7 121.5(4)
C5 C6 H6 119.3
C7 C6 H6 119.3
C6 C7 C8 121.9(4)
C6 C7 H7 119.0
C8 C7 H7 119.0
C4 C8 C7 115.9(4)
C4 C8 H8 122.0
C7 C8 H8 122.0
C10 C9 N1 115.8(3)
C10 C9 C1 127.4(3)
N1 C9 C1 116.8(3)
C9 C10 S1 111.0(3)
C9 C10 H10 124.5
S1 C10 H10 124.5
N1 C11 N3 121.2(3)
N1 C11 S1 116.7(3)
N3 C11 S1 122.1(3)
N3 C12 C15 112.3(3)
N3 C12 C13 100.4(3)
C15 C12 C13 113.6(3)
N3 C12 H12 110.1
C15 C12 H12 110.1
C13 C12 H12 110.1
C14 C13 C12 103.9(3)
C14 C13 H13A 111.0
C12 C13 H13A 111.0
C14 C13 H13B 111.0
C12 C13 H13B 111.0
H13A C13 H13B 109.0
N4 C14 C21 122.0(3)
N4 C14 C13 113.2(3)
C21 C14 C13 124.7(3)
C16 C15 C20 118.1(3)
C16 C15 C12 122.7(3)
C20 C15 C12 119.1(3)
C17 C16 C15 121.9(4)
C17 C16 H16 119.0
C15 C16 H16 119.0
C18 C17 C16 118.1(4)
C18 C17 H17 120.9
C16 C17 H17 120.9
C17 C18 C19 122.8(4)
C17 C18 F1 119.2(4)
C19 C18 F1 118.0(4)
C18 C19 C20 118.3(4)
C18 C19 H19 120.9
C20 C19 H19 120.9
C15 C20 C19 120.7(4)
C15 C20 H20 119.7
C19 C20 H20 119.7
C26 C21 C22 117.9(3)
C26 C21 C14 121.9(3)
C22 C21 C14 120.2(3)
C23 C22 C21 120.9(3)
C23 C22 H22 119.5
C21 C22 H22 119.5
C24 C23 C22 119.6(4)
C24 C23 H23 120.2
C22 C23 H23 120.2
C25 C24 C23 120.7(3)
C25 C24 Cl1 119.7(3)
C23 C24 Cl1 119.6(3)
C24 C25 C26 119.7(4)
C24 C25 H25 120.1
C26 C25 H25 120.1
C21 C26 C25 121.2(3)
C21 C26 H26 119.4
C25 C26 H26 119.4
C11 N1 C9 109.0(3)
C11 N3 N4 121.3(3)
C11 N3 C12 123.9(3)
N4 N3 C12 114.4(3)
C14 N4 N3 107.4(3)
C4 O1 C1 105.7(3)
C10 S1 C11 87.54(17)

loop_
_geom_bond_atom_site_label_1
_geom_bond_atom_site_label_2
_geom_bond_distance
C1 C2 1.341(4)
C1 O1 1.388(4)
C1 C9 1.442(4)
C2 C3 1.433(4)
C2 H2 0.9300
C3 C5 1.389(5)
C3 C4 1.401(5)
C4 C8 1.370(5)
C4 O1 1.384(4)
C5 C6 1.368(5)
C5 H5 0.9300
C6 C7 1.378(6)
C6 H6 0.9300
C7 C8 1.381(6)
C7 H7 0.9300
C8 H8 0.9300
C9 C10 1.350(4)
C9 N1 1.381(4)
C10 S1 1.722(4)
C10 H10 0.9300
C11 N1 1.300(4)
C11 N3 1.359(4)
C11 S1 1.734(3)
C12 N3 1.470(4)
C12 C15 1.513(5)
C12 C13 1.528(5)
C12 H12 0.9800
C13 C14 1.495(4)
C13 H13A 0.9700
C13 H13B 0.9700
C14 N4 1.301(4)
C14 C21 1.460(4)
C15 C16 1.372(5)
C15 C20 1.377(4)
C16 C17 1.372(5)
C16 H16 0.9300
C17 C18 1.349(5)
C17 H17 0.9300
C18 C19 1.358(5)
C18 F1 1.367(4)
C19 C20 1.389(5)
C19 H19 0.9300
C20 H20 0.9300
C21 C26 1.383(4)
C21 C22 1.396(5)
C22 C23 1.382(5)
C22 H22 0.9300
C23 C24 1.373(5)
C23 H23 0.9300
C24 C25 1.365(5)
C24 Cl1 1.731(4)
C25 C26 1.385(5)
C25 H25 0.9300
C26 H26 0.9300
N3 N4 1.380(3)

loop_
_geom_hbond_atom_site_label_D
_geom_hbond_atom_site_label_H
_geom_hbond_atom_site_label_A
_geom_hbond_site_symmetry_A
_geom_hbond_distance_DH
_geom_hbond_distance_HA
_geom_hbond_distance_DA
_geom_hbond_angle_DHA
_geom_hbond_publ_flag
C19 H19 F1 3_465 0.93 2.58 3.254(5) 130 yes

_cod_database_fobs_code 1550772
